data_4500313
loop_
_publ_author_name
'Chandrasekhar, Vadapalli'
'Senapati, Tapas'
'Dey, Atanu'
'Hossain, Sakiat'
'Gopal, Kandasamy'

_publ_section_title
;
 Carbophosphazene-Based Multisite Coordination Ligands: Metalation Studies
 on the Pyridyloxy Carbophosphazene, [NC(NMe2)]2[NP(p-OC5H4N)2]
;
_journal_issue 5
_journal_name_full 'Crystal Growth &amp; Design'
_journal_page_first 1512
_journal_paper_doi 10.1021/cg1014169
_journal_volume 11
_journal_year 2011
_chemical_formula_moiety 'C17 H24 Cd N9 O9 P, C H4 O, C H Cl3'
_chemical_formula_sum 'C19 H29 Cd Cl3 N9 O10 P'
_chemical_formula_weight 793.23
_chemical_name_systematic
; 
 ? 
;
_space_group_IT_number 2
_symmetry_cell_setting triclinic
_symmetry_space_group_name_Hall '-P 1'
_symmetry_space_group_name_H-M 'P -1'
_atom_sites_solution_hydrogens geom
_atom_sites_solution_primary direct
_atom_sites_solution_secondary difmap
_audit_creation_method SHELXL-97
_cell_angle_alpha 61.642(5)
_cell_angle_beta 78.645(5)
_cell_angle_gamma 78.346(5)
_cell_formula_units_Z 2
_cell_length_a 8.661(5)
_cell_length_b 14.334(5)
_cell_length_c 15.004(5)
_cell_measurement_reflns_used 2619
_cell_measurement_temperature 273(2)
_cell_measurement_theta_max 24.01
_cell_measurement_theta_min 2.42
_cell_volume 1594.3(12)
_computing_cell_refinement 'Bruker SMART'
_computing_data_collection 'Bruker SMART'
_computing_data_reduction 'Bruker SAINT'
_computing_molecular_graphics 'Bruker SHELXTL'
_computing_publication_material 'Bruker SHELXTL'
_computing_structure_refinement 'Bruker SHELXTL'
_computing_structure_solution 'Bruker SHELXTL'
_diffrn_ambient_temperature 273(2)
_diffrn_measured_fraction_theta_full 0.978
_diffrn_measured_fraction_theta_max 0.978
_diffrn_measurement_device_type 'CCD area detector'
_diffrn_measurement_method 'phi and omega scans'
_diffrn_radiation_monochromator graphite
_diffrn_radiation_source 'fine-focus sealed tube'
_diffrn_radiation_type MoK\a
_diffrn_radiation_wavelength 0.71069
_diffrn_reflns_av_R_equivalents 0.0272
_diffrn_reflns_av_sigmaI/netI 0.0597
_diffrn_reflns_limit_h_max 10
_diffrn_reflns_limit_h_min -8
_diffrn_reflns_limit_k_max 17
_diffrn_reflns_limit_k_min -14
_diffrn_reflns_limit_l_max 18
_diffrn_reflns_limit_l_min -18
_diffrn_reflns_number 8958
_diffrn_reflns_theta_full 26.00
_diffrn_reflns_theta_max 26.00
_diffrn_reflns_theta_min 2.42
_exptl_absorpt_coefficient_mu 1.049
_exptl_absorpt_correction_T_max 0.9349
_exptl_absorpt_correction_T_min 0.9069
_exptl_absorpt_correction_type empirical
_exptl_absorpt_process_details sadabs
_exptl_crystal_colour colourless
_exptl_crystal_density_diffrn 1.652
_exptl_crystal_density_method 'not measured'
_exptl_crystal_description block
_exptl_crystal_F_000 800
_exptl_crystal_size_max 0.10
_exptl_crystal_size_mid 0.08
_exptl_crystal_size_min 0.07
_refine_diff_density_max 1.318
_refine_diff_density_min -1.182
_refine_diff_density_rms 0.133
_refine_ls_extinction_method none
_refine_ls_goodness_of_fit_ref 1.019
_refine_ls_hydrogen_treatment mixed
_refine_ls_matrix_type full
_refine_ls_number_parameters 399
_refine_ls_number_reflns 6137
_refine_ls_number_restraints 1
_refine_ls_restrained_S_all 1.019
_refine_ls_R_factor_all 0.0839
_refine_ls_R_factor_gt 0.0668
_refine_ls_shift/su_max 0.000
_refine_ls_shift/su_mean 0.000
_refine_ls_structure_factor_coef Fsqd
_refine_ls_weighting_details 'calc w=1/[\s^2^(Fo^2^)+(0.1324P)^2^+0.0000P] where P=(Fo^2^+2Fc^2^)/3'
_refine_ls_weighting_scheme calc
_refine_ls_wR_factor_gt 0.1820
_refine_ls_wR_factor_ref 0.2014
_reflns_number_gt 4626
_reflns_number_total 6137
_reflns_threshold_expression >2sigma(I)
_cod_data_source_file cg1014169_si_002.cif
_cod_data_source_block Compound_2
_cod_depositor_comments
;
The following automatic conversions were performed:

'_symmetry_cell_setting' value 'Triclinic' changed to 'triclinic'
according to /home/saulius/struct/CIF-dictionaries/cif_core.dic
dictionary named 'cif_core.dic' version 2.4.1 from 2010-06-29.

Automatic conversion script
Id: cif_fix_values 1715 2011-07-08 13:25:40Z adriana 
;
_cod_original_sg_symbol_H-M P-1
_cod_database_code 4500313

loop_
_symmetry_equiv_pos_as_xyz
'x, y, z'
'-x, -y, -z'

loop_
_atom_site_label
_atom_site_type_symbol
_atom_site_fract_x
_atom_site_fract_y
_atom_site_fract_z
_atom_site_U_iso_or_equiv
_atom_site_adp_type
_atom_site_occupancy
_atom_site_symmetry_multiplicity
_atom_site_calc_flag
_atom_site_refinement_flags
C1 C -0.0576(7) 0.9844(5) 0.2215(5) 0.0528(15) Uani 1 1 d .
C2 C 0.1851(7) 0.9199(5) 0.1630(4) 0.0481(14) Uani 1 1 d .
C3 C -0.3222(10) 1.0493(8) 0.2773(8) 0.094(3) Uani 1 1 d .
H3A H -0.2688 1.1019 0.2772 0.140 Uiso 1 1 calc R
H3B H -0.3551 1.0002 0.3463 0.140 Uiso 1 1 calc R
H3C H -0.4137 1.0841 0.2412 0.140 Uiso 1 1 calc R
C4 C -0.2862(10) 0.9350(9) 0.1878(8) 0.105(3) Uani 1 1 d .
H4A H -0.2190 0.9349 0.1288 0.158 Uiso 1 1 calc R
H4B H -0.3899 0.9704 0.1694 0.158 Uiso 1 1 calc R
H4C H -0.2942 0.8627 0.2392 0.158 Uiso 1 1 calc R
C5 C 0.4324(10) 0.8429(7) 0.1012(7) 0.087(3) Uani 1 1 d .
H5A H 0.4769 0.9036 0.0916 0.131 Uiso 1 1 calc R
H5B H 0.4682 0.8293 0.0432 0.131 Uiso 1 1 calc R
H5C H 0.4659 0.7815 0.1615 0.131 Uiso 1 1 calc R
C6 C 0.1707(13) 0.8227(9) 0.0692(8) 0.105(3) Uani 1 1 d .
H6A H 0.1718 0.7470 0.1107 0.157 Uiso 1 1 calc R
H6B H 0.2177 0.8369 0.0011 0.157 Uiso 1 1 calc R
H6C H 0.0631 0.8568 0.0675 0.157 Uiso 1 1 calc R
C7 C 0.2241(7) 0.8850(4) 0.4487(4) 0.0443(13) Uani 1 1 d .
C8 C 0.1666(8) 0.8831(5) 0.5412(4) 0.0513(14) Uani 1 1 d .
H8A H 0.1319 0.9463 0.5464 0.062 Uiso 1 1 calc R
C9 C 0.1612(8) 0.7858(5) 0.6263(5) 0.0557(16) Uani 1 1 d .
H9A H 0.1186 0.7843 0.6888 0.067 Uiso 1 1 calc R
C10 C 0.2674(9) 0.6982(5) 0.5319(5) 0.0606(17) Uani 1 1 d .
H10 H 0.3023 0.6344 0.5279 0.073 Uiso 1 1 calc R
C11 C 0.2739(9) 0.7902(5) 0.4442(4) 0.0568(16) Uani 1 1 d .
H11 H 0.3114 0.7892 0.3821 0.068 Uiso 1 1 calc R
C12 C 0.1622(8) 0.3067(5) 0.9515(5) 0.0566(16) Uani 1 1 d .
H12 H 0.0955 0.3148 0.9060 0.068 Uiso 1 1 calc R
C13 C 0.1534(7) 0.2197(5) 1.0469(4) 0.0531(15) Uani 1 1 d .
H13 H 0.0846 0.1697 1.0650 0.064 Uiso 1 1 calc R
C14 C 0.2514(6) 0.2099(4) 1.1145(4) 0.0394(12) Uani 1 1 d .
C15 C 0.3567(7) 0.2834(4) 1.0820(4) 0.0462(13) Uani 1 1 d .
H15 H 0.4255 0.2776 1.1254 0.055 Uiso 1 1 calc R
C16 C 0.3582(8) 0.3651(5) 0.9848(4) 0.0519(14) Uani 1 1 d .
H16 H 0.4319 0.4129 0.9628 0.062 Uiso 1 1 calc R
C17 C -0.1510(11) 0.5277(10) 0.8386(8) 0.111(4) Uani 1 1 d .
H17A H -0.1177 0.5157 0.9010 0.166 Uiso 1 1 calc R
H17B H -0.2256 0.4795 0.8535 0.166 Uiso 1 1 calc R
H17C H -0.2003 0.6000 0.8048 0.166 Uiso 1 1 calc R
C18 C 0.9517(17) 0.3708(13) 0.6358(11) 0.157(6) Uani 1 1 d .
H18A H 1.0598 0.3607 0.6484 0.236 Uiso 1 1 calc R
H18B H 0.9470 0.4021 0.5638 0.236 Uiso 1 1 calc R
H18C H 0.9116 0.3029 0.6689 0.236 Uiso 1 1 calc R
C19 C 0.273(3) 0.279(2) 0.4350(14) 0.248(12) Uani 1 1 d .
H19 H 0.2244 0.3436 0.3803 0.298 Uiso 1 1 calc R
N1 N 0.2772(5) 0.9561(4) 0.2008(4) 0.0436(11) Uani 1 1 d .
N2 N -0.0022(6) 1.0306(4) 0.2675(4) 0.0490(11) Uani 1 1 d .
N3 N 0.0268(6) 0.9311(5) 0.1715(4) 0.0593(14) Uani 1 1 d .
N4 N 0.2613(7) 0.8644(5) 0.1121(5) 0.0671(16) Uani 1 1 d .
N5 N -0.2170(7) 0.9925(6) 0.2285(5) 0.0735(17) Uani 1 1 d .
N6 N 0.2148(6) 0.6928(4) 0.6229(3) 0.0493(12) Uani 1 1 d .
N7 N 0.2605(6) 0.3798(4) 0.9205(3) 0.0467(11) Uani 1 1 d .
N8 N 0.4636(10) 0.4272(5) 0.6776(5) 0.082(2) Uani 1 1 d .
N9 N 0.2505(8) 0.6465(4) 0.8824(4) 0.0606(15) Uani 1 1 d .
O1 O 0.2410(5) 0.9837(3) 0.3665(3) 0.0456(9) Uani 1 1 d .
O2 O 0.2471(5) 0.1341(3) 1.2143(3) 0.0461(9) Uani 1 1 d .
O3 O 0.1238(6) 0.6270(4) 0.8735(4) 0.0632(12) Uani 1 1 d .
O4 O 0.3777(6) 0.6182(4) 0.8364(4) 0.0704(13) Uani 1 1 d .
O5 O 0.2551(9) 0.6916(6) 0.9322(5) 0.106(2) Uani 1 1 d .
O6 O 0.3168(8) 0.4311(5) 0.6772(4) 0.0795(16) Uani 1 1 d .
O7 O 0.5059(7) 0.4778(5) 0.7145(5) 0.0839(16) Uani 1 1 d .
O8 O 0.5629(10) 0.3765(6) 0.6410(6) 0.130(3) Uani 1 1 d .
O9 O 0.8584(11) 0.4393(11) 0.6749(11) 0.179(5) Uani 1 1 d .
H9 H 0.7839 0.4723 0.6413 0.268 Uiso 1 1 calc R
O10 O -0.0191(6) 0.5101(5) 0.7754(4) 0.0698(13) Uani 1 1 d D
P1 P 0.18311(17) 1.02157(11) 0.25792(10) 0.0377(3) Uani 1 1 d .
Cl1 Cl 0.4205(7) 0.2245(8) 0.3885(6) 0.309(5) Uani 1 1 d .
Cl2 Cl 0.1332(6) 0.1995(6) 0.5129(6) 0.241(3) Uani 1 1 d .
Cl3 Cl 0.3386(6) 0.3159(6) 0.5260(4) 0.212(2) Uani 1 1 d .
Cd1 Cd 0.23737(5) 0.53565(3) 0.77089(3) 0.0458(2) Uani 1 1 d .
H20 H -0.023(11) 0.468(6) 0.755(7) 0.09(3) Uiso 1 1 d D

loop_
_atom_site_aniso_label
_atom_site_aniso_U_11
_atom_site_aniso_U_22
_atom_site_aniso_U_33
_atom_site_aniso_U_23
_atom_site_aniso_U_13
_atom_site_aniso_U_12
C1 0.052(4) 0.058(4) 0.048(3) -0.021(3) -0.010(3) -0.012(3)
C2 0.060(4) 0.046(3) 0.041(3) -0.020(3) -0.011(3) -0.007(3)
C3 0.052(4) 0.114(7) 0.114(7) -0.056(6) 0.002(4) -0.010(4)
C4 0.066(5) 0.154(10) 0.126(8) -0.077(8) -0.020(5) -0.034(6)
C5 0.092(6) 0.090(6) 0.100(6) -0.070(6) 0.001(5) 0.005(5)
C6 0.133(8) 0.121(8) 0.115(8) -0.095(7) -0.004(6) -0.031(7)
C7 0.061(3) 0.039(3) 0.032(3) -0.014(2) -0.011(2) -0.005(2)
C8 0.077(4) 0.038(3) 0.039(3) -0.019(2) -0.009(3) -0.002(3)
C9 0.076(4) 0.041(3) 0.042(3) -0.017(3) -0.001(3) 0.000(3)
C10 0.102(5) 0.040(3) 0.038(3) -0.019(3) -0.007(3) -0.003(3)
C11 0.091(5) 0.046(3) 0.033(3) -0.019(3) -0.007(3) -0.005(3)
C12 0.069(4) 0.052(4) 0.042(3) -0.008(3) -0.020(3) -0.015(3)
C13 0.065(4) 0.046(3) 0.043(3) -0.006(3) -0.017(3) -0.023(3)
C14 0.049(3) 0.031(3) 0.031(2) -0.009(2) -0.005(2) -0.003(2)
C15 0.053(3) 0.041(3) 0.045(3) -0.016(3) -0.014(2) -0.009(3)
C16 0.063(4) 0.037(3) 0.049(3) -0.011(3) -0.010(3) -0.013(3)
C17 0.077(6) 0.153(10) 0.118(8) -0.082(8) 0.005(6) -0.010(6)
C18 0.162(13) 0.201(15) 0.163(13) -0.127(13) -0.006(10) -0.034(11)
C19 0.38(3) 0.25(2) 0.115(13) -0.090(15) 0.063(16) -0.11(2)
N1 0.044(3) 0.047(3) 0.041(2) -0.020(2) -0.0086(19) -0.006(2)
N2 0.053(3) 0.047(3) 0.046(3) -0.021(2) -0.007(2) -0.006(2)
N3 0.060(3) 0.067(4) 0.066(3) -0.037(3) -0.011(3) -0.016(3)
N4 0.078(4) 0.078(4) 0.070(4) -0.054(3) -0.007(3) -0.010(3)
N5 0.049(3) 0.089(5) 0.086(5) -0.041(4) -0.012(3) -0.010(3)
N6 0.072(3) 0.033(2) 0.036(2) -0.010(2) -0.004(2) -0.006(2)
N7 0.061(3) 0.035(3) 0.036(2) -0.009(2) -0.007(2) -0.006(2)
N8 0.110(6) 0.062(4) 0.058(4) -0.030(3) 0.005(4) 0.015(4)
N9 0.096(5) 0.044(3) 0.050(3) -0.024(3) -0.013(3) -0.015(3)
O1 0.068(2) 0.034(2) 0.0299(18) -0.0062(15) -0.0112(17) -0.0132(17)
O2 0.071(3) 0.036(2) 0.0294(18) -0.0079(16) -0.0116(17) -0.0154(18)
O3 0.073(3) 0.070(3) 0.060(3) -0.039(3) -0.007(2) -0.013(2)
O4 0.079(3) 0.074(3) 0.066(3) -0.038(3) 0.004(2) -0.021(3)
O5 0.134(5) 0.132(6) 0.101(5) -0.088(5) -0.003(4) -0.037(4)
O6 0.093(4) 0.081(4) 0.071(3) -0.047(3) -0.006(3) 0.005(3)
O7 0.074(3) 0.088(4) 0.094(4) -0.054(4) 0.010(3) -0.006(3)
O8 0.138(6) 0.121(6) 0.127(6) -0.083(5) 0.014(5) 0.035(5)
O9 0.118(7) 0.256(13) 0.277(14) -0.205(13) -0.040(7) -0.027(7)
O10 0.067(3) 0.085(4) 0.063(3) -0.039(3) 0.001(2) -0.016(3)
P1 0.0497(8) 0.0309(7) 0.0304(7) -0.0106(5) -0.0072(5) -0.0069(6)
Cl1 0.168(4) 0.602(16) 0.321(9) -0.352(11) 0.073(5) -0.114(6)
Cl2 0.159(4) 0.296(7) 0.319(8) -0.174(7) 0.030(4) -0.108(4)
Cl3 0.153(4) 0.314(7) 0.216(5) -0.156(6) 0.016(3) -0.073(4)
Cd1 0.0639(3) 0.0347(3) 0.0331(3) -0.01142(19) -0.00368(18) -0.00642(19)

loop_
_atom_type_symbol
_atom_type_description
_atom_type_scat_dispersion_real
_atom_type_scat_dispersion_imag
_atom_type_scat_source
C C 0.0033 0.0016 'International Tables Vol C Tables 4.2.6.8 and 6.1.1.4'
H H 0.0000 0.0000 'International Tables Vol C Tables 4.2.6.8 and 6.1.1.4'
N N 0.0061 0.0033 'International Tables Vol C Tables 4.2.6.8 and 6.1.1.4'
O O 0.0106 0.0060 'International Tables Vol C Tables 4.2.6.8 and 6.1.1.4'
P P 0.1023 0.0942 'International Tables Vol C Tables 4.2.6.8 and 6.1.1.4'
Cd Cd -0.8075 1.2024 'International Tables Vol C Tables 4.2.6.8 and 6.1.1.4'
Cl Cl 0.1484 0.1585 'International Tables Vol C Tables 4.2.6.8 and 6.1.1.4'

loop_
_geom_angle_atom_site_label_1
_geom_angle_atom_site_label_2
_geom_angle_atom_site_label_3
_geom_angle
_geom_angle_site_symmetry_1
_geom_angle_site_symmetry_3
N3 C1 N5 116.6(6) . .
N3 C1 N2 127.7(6) . .
N5 C1 N2 115.7(6) . .
N3 C2 N4 115.4(6) . .
N3 C2 N1 127.8(5) . .
N4 C2 N1 116.8(6) . .
N5 C3 H3A 109.5 . .
N5 C3 H3B 109.5 . .
H3A C3 H3B 109.5 . .
N5 C3 H3C 109.5 . .
H3A C3 H3C 109.5 . .
H3B C3 H3C 109.5 . .
N5 C4 H4A 109.5 . .
N5 C4 H4B 109.5 . .
H4A C4 H4B 109.5 . .
N5 C4 H4C 109.5 . .
H4A C4 H4C 109.5 . .
H4B C4 H4C 109.5 . .
N4 C5 H5A 109.5 . .
N4 C5 H5B 109.5 . .
H5A C5 H5B 109.5 . .
N4 C5 H5C 109.5 . .
H5A C5 H5C 109.5 . .
H5B C5 H5C 109.5 . .
N4 C6 H6A 109.5 . .
N4 C6 H6B 109.5 . .
H6A C6 H6B 109.5 . .
N4 C6 H6C 109.5 . .
H6A C6 H6C 109.5 . .
H6B C6 H6C 109.5 . .
C8 C7 C11 119.0(5) . .
C8 C7 O1 117.0(5) . .
C11 C7 O1 123.7(5) . .
C7 C8 C9 118.6(5) . .
C7 C8 H8A 120.7 . .
C9 C8 H8A 120.7 . .
N6 C9 C8 122.8(5) . .
N6 C9 H9A 118.6 . .
C8 C9 H9A 118.6 . .
N6 C10 C11 124.5(6) . .
N6 C10 H10 117.8 . .
C11 C10 H10 117.8 . .
C10 C11 C7 118.5(5) . .
C10 C11 H11 120.7 . .
C7 C11 H11 120.7 . .
N7 C12 C13 124.0(5) . .
N7 C12 H12 118.0 . .
C13 C12 H12 118.0 . .
C12 C13 C14 117.3(5) . .
C12 C13 H13 121.4 . .
C14 C13 H13 121.4 . .
O2 C14 C15 116.6(5) . .
O2 C14 C13 124.4(5) . .
C15 C14 C13 119.0(5) . .
C16 C15 C14 118.8(5) . .
C16 C15 H15 120.6 . .
C14 C15 H15 120.6 . .
N7 C16 C15 123.6(6) . .
N7 C16 H16 118.2 . .
C15 C16 H16 118.2 . .
O10 C17 H17A 109.5 . .
O10 C17 H17B 109.5 . .
H17A C17 H17B 109.5 . .
O10 C17 H17C 109.5 . .
H17A C17 H17C 109.5 . .
H17B C17 H17C 109.5 . .
O9 C18 H18A 109.5 . .
O9 C18 H18B 109.5 . .
H18A C18 H18B 109.5 . .
O9 C18 H18C 109.5 . .
H18A C18 H18C 109.5 . .
H18B C18 H18C 109.5 . .
Cl1 C19 Cl2 115.6(16) . .
Cl1 C19 Cl3 110.0(16) . .
Cl2 C19 Cl3 100.8(9) . .
Cl1 C19 H19 110.0 . .
Cl2 C19 H19 110.0 . .
Cl3 C19 H19 110.0 . .
C2 N1 P1 114.9(4) . .
C1 N2 P1 115.2(4) . .
C2 N3 C1 119.1(5) . .
C2 N4 C5 120.8(6) . .
C2 N4 C6 120.2(6) . .
C5 N4 C6 119.0(6) . .
C1 N5 C3 122.9(7) . .
C1 N5 C4 118.5(7) . .
C3 N5 C4 118.5(7) . .
C10 N6 C9 116.6(5) . .
C10 N6 Cd1 122.5(4) . .
C9 N6 Cd1 120.5(4) . .
C16 N7 C12 117.2(5) . .
C16 N7 Cd1 121.2(4) . .
C12 N7 Cd1 121.1(4) . .
O8 N8 O7 120.4(9) . .
O8 N8 O6 121.4(9) . .
O7 N8 O6 118.2(6) . .
O5 N9 O3 121.3(7) . .
O5 N9 O4 120.9(7) . .
O3 N9 O4 117.9(5) . .
C7 O1 P1 124.1(3) . .
C14 O2 P1 124.4(3) . 1_546
N9 O3 Cd1 96.2(4) . .
N9 O4 Cd1 93.4(4) . .
N8 O6 Cd1 94.4(4) . .
N8 O7 Cd1 94.8(5) . .
C18 O9 H9 109.5 . .
C17 O10 Cd1 126.0(6) . .
C17 O10 H20 117(7) . .
Cd1 O10 H20 113(7) . .
N2 P1 N1 115.3(3) . .
N2 P1 O2 113.3(3) . 1_564
N1 P1 O2 111.2(2) . 1_564
N2 P1 O1 110.7(2) . .
N1 P1 O1 113.2(2) . .
O2 P1 O1 90.7(2) 1_564 .
N6 Cd1 N7 179.06(16) . .
N6 Cd1 O10 91.19(19) . .
N7 Cd1 O10 89.23(19) . .
N6 Cd1 O3 91.44(17) . .
N7 Cd1 O3 87.76(18) . .
O10 Cd1 O3 86.07(19) . .
N6 Cd1 O6 91.90(19) . .
N7 Cd1 O6 88.96(19) . .
O10 Cd1 O6 86.2(2) . .
O3 Cd1 O6 171.67(19) . .
N6 Cd1 O7 93.8(2) . .
N7 Cd1 O7 86.46(19) . .
O10 Cd1 O7 138.4(2) . .
O3 Cd1 O7 134.9(2) . .
O6 Cd1 O7 52.4(2) . .
N6 Cd1 O4 90.14(18) . .
N7 Cd1 O4 88.98(18) . .
O10 Cd1 O4 138.56(19) . .
O3 Cd1 O4 52.48(17) . .
O6 Cd1 O4 135.1(2) . .
O7 Cd1 O4 82.8(2) . .

loop_
_geom_bond_atom_site_label_1
_geom_bond_atom_site_label_2
_geom_bond_distance
_geom_bond_site_symmetry_2
C1 N3 1.336(9) .
C1 N5 1.349(9) .
C1 N2 1.356(8) .
C2 N3 1.335(8) .
C2 N4 1.349(8) .
C2 N1 1.360(8) .
C3 N5 1.426(11) .
C3 H3A 0.9600 .
C3 H3B 0.9600 .
C3 H3C 0.9600 .
C4 N5 1.495(11) .
C4 H4A 0.9600 .
C4 H4B 0.9600 .
C4 H4C 0.9600 .
C5 N4 1.444(10) .
C5 H5A 0.9600 .
C5 H5B 0.9600 .
C5 H5C 0.9600 .
C6 N4 1.463(10) .
C6 H6A 0.9600 .
C6 H6B 0.9600 .
C6 H6C 0.9600 .
C7 C8 1.368(8) .
C7 C11 1.370(8) .
C7 O1 1.377(6) .
C8 C9 1.375(8) .
C8 H8A 0.9300 .
C9 N6 1.342(8) .
C9 H9A 0.9300 .
C10 N6 1.322(8) .
C10 C11 1.351(9) .
C10 H10 0.9300 .
C11 H11 0.9300 .
C12 N7 1.334(8) .
C12 C13 1.382(8) .
C12 H12 0.9300 .
C13 C14 1.388(8) .
C13 H13 0.9300 .
C14 O2 1.368(6) .
C14 C15 1.380(8) .
C15 C16 1.369(8) .
C15 H15 0.9300 .
C16 N7 1.322(8) .
C16 H16 0.9300 .
C17 O10 1.397(10) .
C17 H17A 0.9600 .
C17 H17B 0.9600 .
C17 H17C 0.9600 .
C18 O9 1.415(15) .
C18 H18A 0.9600 .
C18 H18B 0.9600 .
C18 H18C 0.9600 .
C19 Cl1 1.58(2) .
C19 Cl2 1.70(2) .
C19 Cl3 1.89(2) .
C19 H19 0.9800 .
N1 P1 1.569(5) .
N2 P1 1.567(5) .
N6 Cd1 2.298(5) .
N7 Cd1 2.303(4) .
N8 O8 1.229(8) .
N8 O7 1.238(9) .
N8 O6 1.262(9) .
N9 O5 1.208(8) .
N9 O3 1.232(8) .
N9 O4 1.281(8) .
O1 P1 1.604(4) .
O2 P1 1.597(4) 1_546
O3 Cd1 2.419(5) .
O4 Cd1 2.448(5) .
O6 Cd1 2.429(5) .
O7 Cd1 2.434(5) .
O9 H9 0.8200 .
O10 Cd1 2.307(5) .
O10 H20 0.81(2) .
P1 O2 1.597(4) 1_564
